data_7007549
loop_
_publ_author_name
'Cai, Shuyi'
'Hou, Xiu-Feng'
'Chen, Yin-Qiang'
'Jin, Guo-Xin'

_publ_section_title
;
 Synthesis and structure of heterometallic complexes (RhFe, CoFe)
 containing bridging
 1,2-dicarba-closo-dodecarborane-1,2-dichalcogenolato ligands.
;
_journal_issue 31
_journal_name_full 'Dalton transactions (Cambridge, England : 2003)'
_journal_page_first 3736
_journal_page_last 3741
_journal_paper_doi 10.1039/b607195c
_journal_year 2006
_chemical_formula_sum 'C15 H25 B10 Co Fe O3 S2'
_chemical_formula_weight 540.35
_chemical_name_systematic
;
?
;
_space_group_IT_number 61
_symmetry_cell_setting orthorhombic
_symmetry_space_group_name_Hall '-P 2ac 2ab'
_symmetry_space_group_name_H-M 'P b c a'
_atom_sites_solution_hydrogens geom
_atom_sites_solution_primary direct
_atom_sites_solution_secondary difmap
_audit_creation_method SHELXL-97
_cell_angle_alpha 90.00
_cell_angle_beta 90.00
_cell_angle_gamma 90.00
_cell_formula_units_Z 8
_cell_length_a 17.965(7)
_cell_length_b 14.114(5)
_cell_length_c 19.098(7)
_cell_measurement_reflns_used 920
_cell_measurement_temperature 298(2)
_cell_measurement_theta_max 21.248
_cell_measurement_theta_min 2.267
_cell_volume 4842(3)
_computing_cell_refinement 'Bruker SMART'
_computing_data_collection 'Bruker SMART'
_computing_data_reduction 'Bruker SHELXTL'
_computing_molecular_graphics 'Bruker SHELXTL'
_computing_publication_material 'Bruker SHELXTL'
_computing_structure_refinement 'SHELXL-97 (Sheldrick, 1997)'
_computing_structure_solution 'SHELXS-97 (Sheldrick, 1990)'
_diffrn_ambient_temperature 298(2)
_diffrn_measured_fraction_theta_full 0.999
_diffrn_measured_fraction_theta_max 0.999
_diffrn_measurement_device_type 'CCD area detector'
_diffrn_measurement_method 'phi and omega scans'
_diffrn_radiation_monochromator graphite
_diffrn_radiation_source 'fine-focus sealed tube'
_diffrn_radiation_type MoK\a
_diffrn_radiation_wavelength 0.71073
_diffrn_reflns_av_R_equivalents 0.0821
_diffrn_reflns_av_sigmaI/netI 0.0928
_diffrn_reflns_limit_h_max 21
_diffrn_reflns_limit_h_min -20
_diffrn_reflns_limit_k_max 15
_diffrn_reflns_limit_k_min -16
_diffrn_reflns_limit_l_max 15
_diffrn_reflns_limit_l_min -22
_diffrn_reflns_number 19294
_diffrn_reflns_theta_full 25.01
_diffrn_reflns_theta_max 25.01
_diffrn_reflns_theta_min 2.27
_diffrn_standards_decay_% 7.32
_exptl_absorpt_coefficient_mu 1.473
_exptl_absorpt_correction_T_max 0.9300
_exptl_absorpt_correction_T_min 0.8667
_exptl_absorpt_correction_type multi-scan
_exptl_absorpt_process_details sadabs
_exptl_crystal_density_diffrn 1.482
_exptl_crystal_density_method 'not measured'
_exptl_crystal_F_000 2192
_exptl_crystal_size_max 0.10
_exptl_crystal_size_mid 0.08
_exptl_crystal_size_min 0.05
_refine_diff_density_max 0.267
_refine_diff_density_min -0.276
_refine_diff_density_rms 0.060
_refine_ls_extinction_method none
_refine_ls_goodness_of_fit_ref 0.779
_refine_ls_hydrogen_treatment constr
_refine_ls_matrix_type full
_refine_ls_number_parameters 299
_refine_ls_number_reflns 4265
_refine_ls_number_restraints 0
_refine_ls_restrained_S_all 0.779
_refine_ls_R_factor_all 0.0930
_refine_ls_R_factor_gt 0.0364
_refine_ls_shift/su_max 0.000
_refine_ls_shift/su_mean 0.000
_refine_ls_structure_factor_coef Fsqd
_refine_ls_weighting_details 'calc w=1/[\s^2^(Fo^2^)+(0.0265P)^2^+0.0000P] where P=(Fo^2^+2Fc^2^)/3'
_refine_ls_weighting_scheme calc
_refine_ls_wR_factor_gt 0.0596
_refine_ls_wR_factor_ref 0.0688
_reflns_number_gt 2171
_reflns_number_total 4265
_reflns_threshold_expression >2sigma(I)
_cod_data_source_file b607195c.txt
_cod_data_source_block f51214b
_cod_depositor_comments
;
The following automatic conversions were performed:
'_symmetry_cell_setting' value 'Orthorhombic' changed to 'orthorhombic'
according to '/home/saulius/struct/CIF-dictionaries/cif_core.dic'
dictionary named 'cif_core.dic' version 2.4.1 from 2010-06-29.

Automatic conversion script
Id: cif_fix_enum 1527 2010-12-29 10:47:43Z saulius 
;
_cod_original_cell_volume 4843(3)
_cod_original_sg_symbol_H-M Pbca
_cod_database_code 7007549

loop_
_symmetry_equiv_pos_as_xyz
'x, y, z'
'-x+1/2, -y, z+1/2'
'-x, y+1/2, -z+1/2'
'x+1/2, -y+1/2, -z'
'-x, -y, -z'
'x-1/2, y, -z-1/2'
'x, -y-1/2, z-1/2'
'-x-1/2, y-1/2, z'

loop_
_atom_site_label
_atom_site_type_symbol
_atom_site_fract_x
_atom_site_fract_y
_atom_site_fract_z
_atom_site_U_iso_or_equiv
_atom_site_adp_type
_atom_site_occupancy
_atom_site_symmetry_multiplicity
_atom_site_calc_flag
_atom_site_refinement_flags
_atom_site_disorder_assembly
_atom_site_disorder_group
Co1 Co 0.09773(3) 0.74925(4) 0.34722(2) 0.03648(14) Uani 1 1 d . . .
Fe1 Fe 0.00148(3) 0.75687(4) 0.43589(3) 0.04363(16) Uani 1 1 d . . .
O1 O -0.02895(19) 0.9601(2) 0.41992(19) 0.0868(12) Uani 1 1 d . . .
O2 O -0.12208(18) 0.7027(2) 0.34526(17) 0.0785(11) Uani 1 1 d . . .
O3 O -0.07802(16) 0.7386(3) 0.57091(17) 0.0857(11) Uani 1 1 d . . .
S1 S 0.12316(6) 0.79803(7) 0.45607(5) 0.0386(3) Uani 1 1 d . . .
S2 S 0.05866(6) 0.61823(7) 0.40020(5) 0.0416(3) Uani 1 1 d . . .
C1 C 0.1650(2) 0.6929(3) 0.49692(19) 0.0371(10) Uani 1 1 d . . .
C2 C 0.1301(2) 0.5957(2) 0.46523(18) 0.0373(10) Uani 1 1 d . . .
C3 C -0.0185(2) 0.8808(4) 0.4268(2) 0.0599(13) Uani 1 1 d . . .
C4 C -0.0749(2) 0.7244(3) 0.3809(2) 0.0553(13) Uani 1 1 d . . .
C5 C -0.0454(2) 0.7431(3) 0.5196(2) 0.0585(12) Uani 1 1 d . . .
C6 C 0.1265(2) 0.8624(3) 0.28560(19) 0.0411(11) Uani 1 1 d . . .
C7 C 0.0588(2) 0.8223(3) 0.2592(2) 0.0419(11) Uani 1 1 d . . .
C8 C 0.0738(2) 0.7256(2) 0.2436(2) 0.0445(12) Uani 1 1 d . . .
C9 C 0.1521(3) 0.7078(3) 0.2561(2) 0.0462(12) Uani 1 1 d . . .
C10 C 0.1842(2) 0.7917(3) 0.2813(2) 0.0441(11) Uani 1 1 d . . .
C11 C 0.1376(2) 0.9634(2) 0.3090(2) 0.0583(13) Uani 1 1 d . . .
H11A H 0.1507 1.0019 0.2694 0.087 Uiso 1 1 calc R . .
H11B H 0.1768 0.9660 0.3431 0.087 Uiso 1 1 calc R . .
H11C H 0.0924 0.9868 0.3294 0.087 Uiso 1 1 calc R . .
C12 C -0.0120(2) 0.8753(3) 0.2446(2) 0.0614(13) Uani 1 1 d . . .
H12A H -0.0109 0.8997 0.1977 0.092 Uiso 1 1 calc R . .
H12B H -0.0167 0.9269 0.2771 0.092 Uiso 1 1 calc R . .
H12C H -0.0536 0.8333 0.2498 0.092 Uiso 1 1 calc R . .
C13 C 0.0202(3) 0.6559(3) 0.2117(2) 0.0734(16) Uani 1 1 d . . .
H13A H 0.0212 0.6619 0.1616 0.110 Uiso 1 1 calc R . .
H13B H -0.0291 0.6687 0.2285 0.110 Uiso 1 1 calc R . .
H13C H 0.0344 0.5927 0.2247 0.110 Uiso 1 1 calc R . .
C14 C 0.1908(3) 0.6152(3) 0.2402(2) 0.0700(14) Uani 1 1 d . . .
H14A H 0.2104 0.6169 0.1934 0.105 Uiso 1 1 calc R . .
H14B H 0.1558 0.5640 0.2442 0.105 Uiso 1 1 calc R . .
H14C H 0.2307 0.6057 0.2728 0.105 Uiso 1 1 calc R . .
C15 C 0.2653(2) 0.8086(3) 0.2967(2) 0.0654(14) Uani 1 1 d . . .
H15A H 0.2903 0.8275 0.2546 0.098 Uiso 1 1 calc R . .
H15B H 0.2873 0.7513 0.3142 0.098 Uiso 1 1 calc R . .
H15C H 0.2700 0.8576 0.3312 0.098 Uiso 1 1 calc R . .
B3 B 0.1091(3) 0.6252(3) 0.5511(2) 0.0465(13) Uani 1 1 d . . .
H3 H 0.0536 0.6455 0.5702 0.056 Uiso 1 1 calc R . .
B4 B 0.1898(3) 0.6809(4) 0.5823(2) 0.0511(14) Uani 1 1 d . . .
H4 H 0.1867 0.7380 0.6214 0.061 Uiso 1 1 calc R . .
B5 B 0.2575(3) 0.6831(3) 0.5147(2) 0.0444(13) Uani 1 1 d . . .
H5 H 0.2979 0.7414 0.5105 0.053 Uiso 1 1 calc R . .
B6 B 0.2197(2) 0.6286(3) 0.4404(2) 0.0404(12) Uani 1 1 d . . .
H6 H 0.2359 0.6510 0.3873 0.049 Uiso 1 1 calc R . .
B7 B 0.1306(3) 0.5074(3) 0.5267(2) 0.0511(14) Uani 1 1 d . . .
H7 H 0.0888 0.4507 0.5294 0.061 Uiso 1 1 calc R . .
B8 B 0.1706(3) 0.5600(3) 0.6016(3) 0.0562(15) Uani 1 1 d . . .
H8 H 0.1554 0.5368 0.6547 0.067 Uiso 1 1 calc R . .
B9 B 0.2625(3) 0.5953(3) 0.5815(2) 0.0519(15) Uani 1 1 d . . .
H9 H 0.3069 0.5954 0.6211 0.062 Uiso 1 1 calc R . .
B10 B 0.2796(3) 0.5638(3) 0.4927(2) 0.0497(14) Uani 1 1 d . . .
H10 H 0.3354 0.5434 0.4745 0.060 Uiso 1 1 calc R . .
B11 B 0.1975(3) 0.5098(3) 0.4593(3) 0.0456(13) Uani 1 1 d . . .
H11 H 0.1985 0.4547 0.4186 0.055 Uiso 1 1 calc R . .
B12 B 0.2257(3) 0.4878(4) 0.5465(3) 0.0554(16) Uani 1 1 d . . .
H12 H 0.2464 0.4180 0.5632 0.067 Uiso 1 1 calc R . .

loop_
_atom_site_aniso_label
_atom_site_aniso_U_11
_atom_site_aniso_U_22
_atom_site_aniso_U_33
_atom_site_aniso_U_23
_atom_site_aniso_U_13
_atom_site_aniso_U_12
Co1 0.0402(3) 0.0375(3) 0.0317(3) 0.0010(3) 0.0004(2) -0.0029(3)
Fe1 0.0369(3) 0.0478(4) 0.0462(3) 0.0008(4) 0.0034(3) 0.0003(4)
O1 0.089(3) 0.052(2) 0.119(3) 0.007(2) 0.011(2) 0.017(2)
O2 0.057(2) 0.098(3) 0.081(3) 0.001(2) -0.023(2) -0.003(2)
O3 0.054(2) 0.144(3) 0.060(2) 0.004(3) 0.0137(16) 0.013(2)
S1 0.0428(6) 0.0346(5) 0.0383(6) -0.0014(5) 0.0008(5) -0.0014(5)
S2 0.0420(6) 0.0392(6) 0.0437(7) -0.0004(6) -0.0009(6) -0.0075(5)
C1 0.043(3) 0.037(2) 0.032(2) -0.003(2) 0.001(2) -0.002(2)
C2 0.044(3) 0.036(2) 0.032(2) -0.0049(19) 0.005(2) -0.003(2)
C3 0.045(3) 0.073(3) 0.062(3) 0.000(3) 0.004(2) 0.000(3)
C4 0.049(3) 0.059(3) 0.058(3) 0.008(2) 0.008(2) 0.003(2)
C5 0.040(3) 0.074(3) 0.061(3) 0.004(3) 0.000(2) 0.002(3)
C6 0.057(3) 0.036(3) 0.030(2) 0.0034(19) 0.000(2) -0.007(2)
C7 0.052(3) 0.039(3) 0.034(3) 0.009(2) -0.006(2) -0.001(2)
C8 0.071(3) 0.033(3) 0.030(2) 0.0026(19) -0.003(2) -0.004(2)
C9 0.064(3) 0.047(3) 0.028(3) 0.003(2) 0.009(2) 0.006(3)
C10 0.050(3) 0.054(3) 0.028(3) 0.007(2) 0.008(2) 0.000(3)
C11 0.075(4) 0.047(3) 0.053(3) 0.002(2) -0.001(3) -0.017(2)
C12 0.068(4) 0.051(3) 0.065(3) 0.008(2) -0.017(3) 0.002(3)
C13 0.102(4) 0.050(3) 0.068(3) -0.005(3) -0.030(3) -0.011(3)
C14 0.102(4) 0.063(3) 0.045(3) -0.004(3) 0.009(3) 0.030(3)
C15 0.049(3) 0.083(3) 0.064(3) 0.005(3) 0.008(2) -0.009(3)
B3 0.055(4) 0.050(3) 0.035(3) 0.003(3) 0.017(3) -0.003(3)
B4 0.063(4) 0.055(3) 0.035(3) -0.003(3) 0.001(3) 0.007(3)
B5 0.036(3) 0.052(3) 0.045(3) -0.005(3) -0.004(3) -0.003(3)
B6 0.038(3) 0.046(3) 0.037(3) -0.004(3) 0.007(2) 0.001(2)
B7 0.065(4) 0.035(3) 0.053(4) 0.010(3) 0.011(3) -0.003(3)
B8 0.079(4) 0.053(3) 0.036(3) 0.011(3) 0.004(3) 0.010(3)
B9 0.058(4) 0.052(3) 0.045(4) 0.002(3) -0.006(3) 0.008(3)
B10 0.046(3) 0.059(3) 0.044(3) -0.002(3) 0.000(3) 0.012(3)
B11 0.059(4) 0.033(3) 0.044(3) -0.004(3) 0.001(3) 0.009(3)
B12 0.067(4) 0.050(3) 0.049(4) 0.011(3) 0.001(3) 0.016(3)

loop_
_atom_type_symbol
_atom_type_description
_atom_type_scat_dispersion_real
_atom_type_scat_dispersion_imag
_atom_type_scat_source
C C 0.0033 0.0016 'International Tables Vol C Tables 4.2.6.8 and 6.1.1.4'
H H 0.0000 0.0000 'International Tables Vol C Tables 4.2.6.8 and 6.1.1.4'
B B 0.0013 0.0007 'International Tables Vol C Tables 4.2.6.8 and 6.1.1.4'
O O 0.0106 0.0060 'International Tables Vol C Tables 4.2.6.8 and 6.1.1.4'
S S 0.1246 0.1234 'International Tables Vol C Tables 4.2.6.8 and 6.1.1.4'
Fe Fe 0.3463 0.8444 'International Tables Vol C Tables 4.2.6.8 and 6.1.1.4'
Co Co 0.3494 0.9721 'International Tables Vol C Tables 4.2.6.8 and 6.1.1.4'

loop_
_geom_angle_atom_site_label_1
_geom_angle_atom_site_label_2
_geom_angle_atom_site_label_3
_geom_angle
_geom_angle_site_symmetry_1
_geom_angle_site_symmetry_3
_geom_angle_publ_flag
C6 Co1 C8 68.04(14) . . ?
C6 Co1 C9 67.69(15) . . ?
C8 Co1 C9 41.00(15) . . ?
C6 Co1 C10 40.77(14) . . ?
C8 Co1 C10 67.74(16) . . ?
C9 Co1 C10 39.36(14) . . ?
C6 Co1 C7 40.47(14) . . ?
C8 Co1 C7 40.13(14) . . ?
C9 Co1 C7 67.84(15) . . ?
C10 Co1 C7 67.84(16) . . ?
C6 Co1 S2 171.71(11) . . ?
C8 Co1 S2 103.75(10) . . ?
C9 Co1 S2 107.17(12) . . ?
C10 Co1 S2 138.46(12) . . ?
C7 Co1 S2 132.12(12) . . ?
C6 Co1 S1 104.00(11) . . ?
C8 Co1 S1 171.43(10) . . ?
C9 Co1 S1 140.22(13) . . ?
C10 Co1 S1 108.65(12) . . ?
C7 Co1 S1 131.55(12) . . ?
S2 Co1 S1 84.12(4) . . ?
C6 Co1 Fe1 123.15(12) . . ?
C8 Co1 Fe1 122.14(13) . . ?
C9 Co1 Fe1 158.83(13) . . ?
C10 Co1 Fe1 160.06(13) . . ?
C7 Co1 Fe1 107.55(12) . . ?
S2 Co1 Fe1 59.55(3) . . ?
S1 Co1 Fe1 58.84(4) . . ?
C4 Fe1 C3 92.30(19) . . ?
C4 Fe1 C5 97.64(19) . . ?
C3 Fe1 C5 95.5(2) . . ?
C4 Fe1 S1 153.52(14) . . ?
C3 Fe1 S1 87.71(14) . . ?
C5 Fe1 S1 108.72(13) . . ?
C4 Fe1 S2 87.18(14) . . ?
C3 Fe1 S2 152.31(14) . . ?
C5 Fe1 S2 111.98(16) . . ?
S1 Fe1 S2 80.82(4) . . ?
C4 Fe1 Co1 97.26(14) . . ?
C3 Fe1 Co1 96.82(14) . . ?
C5 Fe1 Co1 160.19(13) . . ?
S1 Fe1 Co1 56.54(4) . . ?
S2 Fe1 Co1 55.90(3) . . ?
C1 S1 Co1 103.28(12) . . ?
C1 S1 Fe1 104.88(12) . . ?
Co1 S1 Fe1 64.62(3) . . ?
C2 S2 Co1 103.54(12) . . ?
C2 S2 Fe1 105.13(12) . . ?
Co1 S2 Fe1 64.55(4) . . ?
C2 C1 B4 112.0(3) . . ?
C2 C1 B5 112.4(3) . . ?
B4 C1 B5 62.9(3) . . ?
C2 C1 B6 62.7(2) . . ?
B4 C1 B6 113.6(3) . . ?
B5 C1 B6 61.6(2) . . ?
C2 C1 B3 62.1(2) . . ?
B4 C1 B3 61.5(3) . . ?
B5 C1 B3 113.8(3) . . ?
B6 C1 B3 114.6(3) . . ?
C2 C1 S1 111.5(2) . . ?
B4 C1 S1 126.5(3) . . ?
B5 C1 S1 123.4(3) . . ?
B6 C1 S1 113.2(3) . . ?
B3 C1 S1 117.5(3) . . ?
C1 C2 B7 110.9(3) . . ?
C1 C2 B11 110.4(3) . . ?
B7 C2 B11 61.8(3) . . ?
C1 C2 B3 61.9(2) . . ?
B7 C2 B3 61.8(2) . . ?
B11 C2 B3 112.7(3) . . ?
C1 C2 B6 61.3(2) . . ?
B7 C2 B6 112.1(3) . . ?
B11 C2 B6 61.2(2) . . ?
B3 C2 B6 113.3(3) . . ?
C1 C2 S2 112.3(2) . . ?
B7 C2 S2 126.9(3) . . ?
B11 C2 S2 125.3(3) . . ?
B3 C2 S2 116.8(3) . . ?
B6 C2 S2 114.9(3) . . ?
O1 C3 Fe1 177.7(4) . . ?
O2 C4 Fe1 178.4(4) . . ?
O3 C5 Fe1 175.7(4) . . ?
C7 C6 C10 108.4(3) . . ?
C7 C6 C11 126.2(4) . . ?
C10 C6 C11 125.3(4) . . ?
C7 C6 Co1 71.4(2) . . ?
C10 C6 Co1 71.0(2) . . ?
C11 C6 Co1 126.9(3) . . ?
C8 C7 C6 107.0(4) . . ?
C8 C7 C12 126.8(4) . . ?
C6 C7 C12 126.0(4) . . ?
C8 C7 Co1 68.4(2) . . ?
C6 C7 Co1 68.2(2) . . ?
C12 C7 Co1 132.6(3) . . ?
C7 C8 C9 108.4(4) . . ?
C7 C8 C13 126.2(4) . . ?
C9 C8 C13 125.1(4) . . ?
C7 C8 Co1 71.4(2) . . ?
C9 C8 Co1 70.5(2) . . ?
C13 C8 Co1 129.0(3) . . ?
C10 C9 C8 108.0(4) . . ?
C10 C9 C14 127.5(4) . . ?
C8 C9 C14 124.3(4) . . ?
C10 C9 Co1 70.6(2) . . ?
C8 C9 Co1 68.5(2) . . ?
C14 C9 Co1 128.9(3) . . ?
C9 C10 C6 107.9(4) . . ?
C9 C10 C15 126.8(4) . . ?
C6 C10 C15 125.1(4) . . ?
C9 C10 Co1 70.1(2) . . ?
C6 C10 Co1 68.3(2) . . ?
C15 C10 Co1 130.4(3) . . ?
C6 C11 H11A 109.5 . . ?
C6 C11 H11B 109.5 . . ?
H11A C11 H11B 109.5 . . ?
C6 C11 H11C 109.5 . . ?
H11A C11 H11C 109.5 . . ?
H11B C11 H11C 109.5 . . ?
C7 C12 H12A 109.5 . . ?
C7 C12 H12B 109.5 . . ?
H12A C12 H12B 109.5 . . ?
C7 C12 H12C 109.5 . . ?
H12A C12 H12C 109.5 . . ?
H12B C12 H12C 109.5 . . ?
C8 C13 H13A 109.5 . . ?
C8 C13 H13B 109.5 . . ?
H13A C13 H13B 109.5 . . ?
C8 C13 H13C 109.5 . . ?
H13A C13 H13C 109.5 . . ?
H13B C13 H13C 109.5 . . ?
C9 C14 H14A 109.5 . . ?
C9 C14 H14B 109.5 . . ?
H14A C14 H14B 109.5 . . ?
C9 C14 H14C 109.5 . . ?
H14A C14 H14C 109.5 . . ?
H14B C14 H14C 109.5 . . ?
C10 C15 H15A 109.5 . . ?
C10 C15 H15B 109.5 . . ?
H15A C15 H15B 109.5 . . ?
C10 C15 H15C 109.5 . . ?
H15A C15 H15C 109.5 . . ?
H15B C15 H15C 109.5 . . ?
C1 B3 B8 104.8(3) . . ?
C1 B3 C2 56.0(2) . . ?
B8 B3 C2 105.1(3) . . ?
C1 B3 B4 58.4(2) . . ?
B8 B3 B4 61.4(3) . . ?
C2 B3 B4 104.4(3) . . ?
C1 B3 B7 103.6(3) . . ?
B8 B3 B7 60.5(3) . . ?
C2 B3 B7 58.5(2) . . ?
B4 B3 B7 109.3(4) . . ?
C1 B3 H3 125.6 . . ?
B8 B3 H3 122.1 . . ?
C2 B3 H3 125.1 . . ?
B4 B3 H3 121.3 . . ?
B7 B3 H3 122.0 . . ?
C1 B4 B3 60.1(2) . . ?
C1 B4 B5 58.6(2) . . ?
B3 B4 B5 109.1(3) . . ?
C1 B4 B8 104.1(3) . . ?
B3 B4 B8 58.7(3) . . ?
B5 B4 B8 107.5(4) . . ?
C1 B4 B9 104.6(3) . . ?
B3 B4 B9 107.4(3) . . ?
B5 B4 B9 60.1(3) . . ?
B8 B4 B9 59.5(3) . . ?
C1 B4 H4 124.5 . . ?
B3 B4 H4 121.1 . . ?
B5 B4 H4 121.1 . . ?
B8 B4 H4 123.5 . . ?
B9 B4 H4 122.7 . . ?
C1 B5 B6 59.7(2) . . ?
C1 B5 B4 58.5(2) . . ?
B6 B5 B4 108.4(3) . . ?
C1 B5 B10 104.3(3) . . ?
B6 B5 B10 58.7(3) . . ?
B4 B5 B10 107.9(3) . . ?
C1 B5 B9 104.4(3) . . ?
B6 B5 B9 107.1(3) . . ?
B4 B5 B9 60.1(3) . . ?
B10 B5 B9 60.0(3) . . ?
C1 B5 H5 124.6 . . ?
B6 B5 H5 121.6 . . ?
B4 B5 H5 121.2 . . ?
B10 B5 H5 122.9 . . ?
B9 B5 H5 122.7 . . ?
C1 B6 B10 105.7(3) . . ?
C1 B6 C2 56.0(2) . . ?
B10 B6 C2 106.0(3) . . ?
C1 B6 B5 58.7(2) . . ?
B10 B6 B5 61.4(3) . . ?
C2 B6 B5 104.7(3) . . ?
C1 B6 B11 104.1(3) . . ?
B10 B6 B11 61.2(3) . . ?
C2 B6 B11 58.7(2) . . ?
B5 B6 B11 109.8(3) . . ?
C1 B6 H6 125.2 . . ?
B10 B6 H6 121.4 . . ?
C2 B6 H6 124.8 . . ?
B5 B6 H6 121.2 . . ?
B11 B6 H6 121.6 . . ?
C2 B7 B11 59.2(2) . . ?
C2 B7 B8 104.6(3) . . ?
B11 B7 B8 107.8(4) . . ?
C2 B7 B3 59.7(2) . . ?
B11 B7 B3 108.9(3) . . ?
B8 B7 B3 58.7(3) . . ?
C2 B7 B12 105.4(3) . . ?
B11 B7 B12 60.1(3) . . ?
B8 B7 B12 60.0(3) . . ?
B3 B7 B12 107.5(4) . . ?
C2 B7 H7 124.0 . . ?
B11 B7 H7 121.0 . . ?
B8 B7 H7 123.1 . . ?
B3 B7 H7 121.5 . . ?
B12 B7 H7 122.3 . . ?
B3 B8 B7 60.8(3) . . ?
B3 B8 B9 109.0(3) . . ?
B7 B8 B9 108.8(4) . . ?
B3 B8 B12 109.4(4) . . ?
B7 B8 B12 60.2(3) . . ?
B9 B8 B12 60.7(3) . . ?
B3 B8 B4 59.9(3) . . ?
B7 B8 B4 108.3(3) . . ?
B9 B8 B4 60.3(3) . . ?
B12 B8 B4 108.8(4) . . ?
B3 B8 H8 120.9 . . ?
B7 B8 H8 121.3 . . ?
B9 B8 H8 121.1 . . ?
B12 B8 H8 121.0 . . ?
B4 B8 H8 121.7 . . ?
B8 B9 B10 107.3(4) . . ?
B8 B9 B4 60.2(3) . . ?
B10 B9 B4 107.7(3) . . ?
B8 B9 B5 107.7(3) . . ?
B10 B9 B5 60.0(3) . . ?
B4 B9 B5 59.8(2) . . ?
B8 B9 B12 59.7(3) . . ?
B10 B9 B12 59.7(3) . . ?
B4 B9 B12 108.0(4) . . ?
B5 B9 B12 107.8(3) . . ?
B8 B9 H9 122.0 . . ?
B10 B9 H9 122.1 . . ?
B4 B9 H9 121.7 . . ?
B5 B9 H9 121.9 . . ?
B12 B9 H9 121.9 . . ?
B6 B10 B12 108.4(3) . . ?
B6 B10 B11 60.2(3) . . ?
B12 B10 B11 59.7(3) . . ?
B6 B10 B5 59.9(3) . . ?
B12 B10 B5 108.3(3) . . ?
B11 B10 B5 107.8(3) . . ?
B6 B10 B9 108.2(3) . . ?
B12 B10 B9 60.3(3) . . ?
B11 B10 B9 107.8(4) . . ?
B5 B10 B9 60.1(3) . . ?
B6 B10 H10 121.5 . . ?
B12 B10 H10 121.5 . . ?
B11 B10 H10 122.0 . . ?
B5 B10 H10 121.7 . . ?
B9 B10 H10 121.6 . . ?
C2 B11 B7 59.0(2) . . ?
C2 B11 B6 60.1(2) . . ?
B7 B11 B6 108.9(3) . . ?
C2 B11 B12 105.3(3) . . ?
B7 B11 B12 60.3(3) . . ?
B6 B11 B12 107.3(3) . . ?
C2 B11 B10 105.0(3) . . ?
B7 B11 B10 108.2(3) . . ?
B6 B11 B10 58.5(3) . . ?
B12 B11 B10 60.0(3) . . ?
C2 B11 H11 123.9 . . ?
B7 B11 H11 120.9 . . ?
B6 B11 H11 121.6 . . ?
B12 B11 H11 122.4 . . ?
B10 B11 H11 122.8 . . ?
B8 B12 B11 107.3(3) . . ?
B8 B12 B7 59.8(3) . . ?
B11 B12 B7 59.6(3) . . ?
B8 B12 B10 107.5(4) . . ?
B11 B12 B10 60.3(3) . . ?
B7 B12 B10 107.9(3) . . ?
B8 B12 B9 59.6(3) . . ?
B11 B12 B9 108.0(3) . . ?
B7 B12 B9 107.7(4) . . ?
B10 B12 B9 60.0(3) . . ?
B8 B12 H12 122.2 . . ?
B11 B12 H12 121.9 . . ?
B7 B12 H12 121.9 . . ?
B10 B12 H12 121.7 . . ?
B9 B12 H12 121.8 . . ?

loop_
_geom_bond_atom_site_label_1
_geom_bond_atom_site_label_2
_geom_bond_distance
_geom_bond_site_symmetry_2
_geom_bond_publ_flag
Co1 C6 2.051(4) . ?
Co1 C8 2.053(4) . ?
Co1 C9 2.080(4) . ?
Co1 C10 2.087(4) . ?
Co1 C7 2.093(4) . ?
Co1 S2 2.2217(13) . ?
Co1 S1 2.2371(13) . ?
Co1 Fe1 2.4227(10) . ?
Fe1 C4 1.788(5) . ?
Fe1 C3 1.794(5) . ?
Fe1 C5 1.817(5) . ?
Fe1 S1 2.2946(14) . ?
Fe1 S2 2.3128(13) . ?
O1 C3 1.142(5) . ?
O2 C4 1.129(5) . ?
O3 C5 1.144(4) . ?
S1 C1 1.837(4) . ?
S2 C2 1.815(4) . ?
C1 C2 1.626(5) . ?
C1 B4 1.699(6) . ?
C1 B5 1.702(5) . ?
C1 B6 1.720(5) . ?
C1 B3 1.729(5) . ?
C2 B7 1.711(5) . ?
C2 B11 1.716(5) . ?
C2 B3 1.734(5) . ?
C2 B6 1.741(5) . ?
C6 C7 1.434(5) . ?
C6 C10 1.442(5) . ?
C6 C11 1.507(5) . ?
C7 C8 1.423(5) . ?
C7 C12 1.502(5) . ?
C8 C9 1.448(5) . ?
C8 C13 1.505(5) . ?
C9 C10 1.403(5) . ?
C9 C14 1.511(5) . ?
C10 C15 1.505(5) . ?
C11 H11A 0.9600 . ?
C11 H11B 0.9600 . ?
C11 H11C 0.9600 . ?
C12 H12A 0.9600 . ?
C12 H12B 0.9600 . ?
C12 H12C 0.9600 . ?
C13 H13A 0.9600 . ?
C13 H13B 0.9600 . ?
C13 H13C 0.9600 . ?
C14 H14A 0.9600 . ?
C14 H14B 0.9600 . ?
C14 H14C 0.9600 . ?
C15 H15A 0.9600 . ?
C15 H15B 0.9600 . ?
C15 H15C 0.9600 . ?
B3 B8 1.731(7) . ?
B3 B4 1.754(7) . ?
B3 B7 1.770(6) . ?
B3 H3 1.1000 . ?
B4 B5 1.774(6) . ?
B4 B8 1.779(7) . ?
B4 B9 1.780(6) . ?
B4 H4 1.1000 . ?
B5 B6 1.752(6) . ?
B5 B10 1.779(6) . ?
B5 B9 1.781(6) . ?
B5 H5 1.1000 . ?
B6 B10 1.730(6) . ?
B6 B11 1.761(6) . ?
B6 H6 1.1000 . ?
B7 B11 1.760(6) . ?
B7 B8 1.765(7) . ?
B7 B12 1.771(7) . ?
B7 H7 1.1000 . ?
B8 B9 1.766(7) . ?
B8 B12 1.768(7) . ?
B8 H8 1.1000 . ?
B9 B10 1.779(6) . ?
B9 B12 1.785(7) . ?
B9 H9 1.1000 . ?
B10 B12 1.774(7) . ?
B10 B11 1.778(7) . ?
B10 H10 1.1000 . ?
B11 B12 1.768(6) . ?
B11 H11 1.1000 . ?
B12 H12 1.1000 . ?
